data_1547590
loop_
_publ_author_name
'Schmitt, Etienne'
'Bouvet, S\'ebastien'
'P\'egot, Bruce'
'Panossian, Armen'
'Vors, Jean-Pierre'
'Pazenok, Sergii'
'Magnier, Emmanuel'
'Leroux, Fr\'ed\'eric R'

_publ_section_title
;
 Fluoroalkyl Amino Reagents for the Introduction of the
 Fluoro(trifluoromethoxy)methyl Group onto Arenes and Heterocycles.
;
_journal_issue 18
_journal_name_full 'Organic letters'
_journal_page_first 4960
_journal_page_last 4963
_journal_paper_doi 10.1021/acs.orglett.7b02444
_journal_volume 19
_journal_year 2017
_chemical_formula_moiety 'C8 H8 F4 N2 O4'
_chemical_formula_sum 'C8 H8 F4 N2 O4'
_chemical_formula_weight 272.16
_chemical_name_systematic 'Ethyl 5-amino-3-(fluoro(trifluoromethoxy)methyl)isoxazole-4-carboxylate'
_space_group_crystal_system triclinic
_space_group_IT_number 2
_space_group_name_Hall '-P 1'
_space_group_name_H-M_alt 'P -1'
_symmetry_space_group_name_Hall '-P 1'
_symmetry_space_group_name_H-M 'P -1'
_atom_sites_solution_hydrogens geom
_atom_sites_solution_primary direct
_atom_sites_solution_secondary difmap
_audit_creation_method SHELXL-2013
_cell_angle_alpha 91.196(4)
_cell_angle_beta 99.999(3)
_cell_angle_gamma 115.544(3)
_cell_formula_units_Z 4
_cell_length_a 8.8731(13)
_cell_length_b 9.0666(13)
_cell_length_c 15.314(2)
_cell_measurement_reflns_used 3557
_cell_measurement_temperature 173(2)
_cell_measurement_theta_max 27.62
_cell_measurement_theta_min 2.70
_cell_volume 1088.3(3)
_computing_cell_refinement 'Bruker SAINT'
_computing_data_collection 'Bruker APEX2'
_computing_data_reduction 'Bruker SAINT'
_computing_molecular_graphics 'Bruker SHELXTL'
_computing_publication_material 'Bruker SHELXTL'
_computing_structure_refinement 'SHELXL-2013 (Sheldrick, 2013)'
_computing_structure_solution 'SHELXS-2013 (Sheldrick, 2013)'
_diffrn_ambient_temperature 173(2)
_diffrn_measured_fraction_theta_full 0.991
_diffrn_measured_fraction_theta_max 0.964
_diffrn_measurement_device_type 'Bruker APEX-II CCD'
_diffrn_measurement_method '\f and \w scans'
_diffrn_radiation_type MoK\a
_diffrn_radiation_wavelength 0.71073
_diffrn_reflns_av_R_equivalents 0.0854
_diffrn_reflns_av_unetI/netI 0.1579
_diffrn_reflns_Laue_measured_fraction_full 0.991
_diffrn_reflns_Laue_measured_fraction_max 0.964
_diffrn_reflns_limit_h_max 11
_diffrn_reflns_limit_h_min -11
_diffrn_reflns_limit_k_max 11
_diffrn_reflns_limit_k_min -11
_diffrn_reflns_limit_l_max 20
_diffrn_reflns_limit_l_min -20
_diffrn_reflns_number 16308
_diffrn_reflns_point_group_measured_fraction_full 0.991
_diffrn_reflns_point_group_measured_fraction_max 0.964
_diffrn_reflns_theta_full 25.242
_diffrn_reflns_theta_max 27.998
_diffrn_reflns_theta_min 2.504
_diffrn_source 'fine focus sealed tube'
_exptl_absorpt_coefficient_mu 0.174
_exptl_absorpt_correction_T_max 0.7456
_exptl_absorpt_correction_T_min 0.5671
_exptl_absorpt_correction_type multi-scan
_exptl_absorpt_process_details sadabs
_exptl_crystal_colour colourless
_exptl_crystal_density_diffrn 1.661
_exptl_crystal_description plate
_exptl_crystal_F_000 552
_exptl_crystal_size_max 0.500
_exptl_crystal_size_mid 0.200
_exptl_crystal_size_min 0.120
_refine_diff_density_max 1.059
_refine_diff_density_min -0.363
_refine_diff_density_rms 0.070
_refine_ls_extinction_method none
_refine_ls_goodness_of_fit_ref 1.036
_refine_ls_hydrogen_treatment constr
_refine_ls_matrix_type full
_refine_ls_number_parameters 327
_refine_ls_number_reflns 5064
_refine_ls_number_restraints 0
_refine_ls_restrained_S_all 1.036
_refine_ls_R_factor_all 0.2389
_refine_ls_R_factor_gt 0.1115
_refine_ls_shift/su_max 0.000
_refine_ls_shift/su_mean 0.000
_refine_ls_structure_factor_coef Fsqd
_refine_ls_weighting_details 'w=1/[\s^2^(Fo^2^)+(0.0712P)^2^+2.2445P] where P=(Fo^2^+2Fc^2^)/3'
_refine_ls_weighting_scheme calc
_refine_ls_wR_factor_gt 0.1872
_refine_ls_wR_factor_ref 0.2310
_reflns_Friedel_coverage 0.000
_reflns_number_gt 2229
_reflns_number_total 5064
_reflns_threshold_expression 'I > 2\s(I)'
_cod_data_source_file ol7b02444_si_002.cif
_cod_data_source_block fles160524
_cod_database_code 1547590
_shelx_space_group_comment
;
The symmetry employed for this shelxl refinement is uniquely defined
by the following loop, which should always be used as a source of
symmetry information in preference to the above space-group names.
They are only intended as comments.
;
_shelx_estimated_absorpt_t_min 0.918
_shelx_estimated_absorpt_t_max 0.979
_shelxl_version_number 2013-4

loop_
_space_group_symop_operation_xyz
'x, y, z'
'-x, -y, -z'

loop_
_atom_site_label
_atom_site_type_symbol
_atom_site_fract_x
_atom_site_fract_y
_atom_site_fract_z
_atom_site_U_iso_or_equiv
_atom_site_adp_type
_atom_site_occupancy
_atom_site_site_symmetry_order
_atom_site_calc_flag
_atom_site_refinement_flags_posn
_atom_site_refinement_flags_adp
C1 C 0.7025(6) 0.7032(6) 0.0505(3) 0.0316(12) Uani 1 1 d . .
C2 C 0.6407(6) 0.6101(6) 0.1181(3) 0.0274(11) Uani 1 1 d . .
C3 C 0.5949(6) 0.7115(6) 0.1683(3) 0.0289(12) Uani 1 1 d . .
C4 C 0.6332(6) 0.4493(6) 0.1257(3) 0.0281(11) Uani 1 1 d . .
C5 C 0.5720(7) 0.2214(6) 0.2095(4) 0.0412(14) Uani 1 1 d . .
H5A H 0.6856 0.2264 0.2092 0.049 Uiso 1 1 calc R U
H5B H 0.4874 0.1372 0.1613 0.049 Uiso 1 1 calc R U
C6 C 0.5242(8) 0.1799(7) 0.2980(4) 0.0555(17) Uani 1 1 d . .
H6A H 0.6076 0.2655 0.3447 0.083 Uiso 1 1 calc R U
H6B H 0.5231 0.0739 0.3103 0.083 Uiso 1 1 calc R U
H6C H 0.4106 0.1732 0.2968 0.083 Uiso 1 1 calc R U
C7 C 0.5188(7) 0.6748(6) 0.2493(4) 0.0369(13) Uani 1 1 d . .
H7 H 0.4164 0.5654 0.2385 0.044 Uiso 1 1 calc R U
C8 C 0.5960(9) 0.6274(9) 0.3976(4) 0.0586(18) Uani 1 1 d . .
C9 C 0.1563(6) 0.7426(6) 0.0863(3) 0.0346(13) Uani 1 1 d . .
C10 C 0.1072(6) 0.7944(6) 0.1582(3) 0.0304(12) Uani 1 1 d . .
C11 C 0.0746(6) 0.6644(6) 0.2122(3) 0.0314(12) Uani 1 1 d . .
C12 C 0.0960(6) 0.9475(6) 0.1654(3) 0.0310(12) Uani 1 1 d . .
C13 C 0.0310(7) 1.1281(6) 0.2487(4) 0.0406(14) Uani 1 1 d . .
H13A H -0.0573 1.1309 0.2003 0.049 Uiso 1 1 calc R U
H13B H 0.1415 1.2223 0.2469 0.049 Uiso 1 1 calc R U
C14 C -0.0157(9) 1.1368(8) 0.3369(4) 0.065(2) Uani 1 1 d . .
H14A H -0.1247 1.0424 0.3380 0.097 Uiso 1 1 calc R U
H14B H -0.0262 1.2388 0.3466 0.097 Uiso 1 1 calc R U
H14C H 0.0732 1.1348 0.3842 0.097 Uiso 1 1 calc R U
C15 C 0.0271(7) 0.6575(6) 0.3021(3) 0.0356(13) Uani 1 1 d . .
H15 H -0.0527 0.7083 0.3033 0.043 Uiso 1 1 calc R U
C16 C 0.1730(8) 0.7916(8) 0.4455(4) 0.0530(16) Uani 1 1 d . .
N1 N 0.6237(5) 0.8511(5) 0.1373(3) 0.0399(11) Uani 1 1 d . .
N2 N 0.7628(5) 0.6754(5) -0.0177(3) 0.0378(11) Uani 1 1 d . .
H2A H 0.7960 0.7499 -0.0551 0.045 Uiso 1 1 calc R U
H2B H 0.7698 0.5824 -0.0258 0.045 Uiso 1 1 calc R U
N3 N 0.0975(6) 0.5440(5) 0.1802(3) 0.0401(11) Uani 1 1 d . .
N4 N 0.2017(6) 0.8110(5) 0.0139(3) 0.0433(12) Uani 1 1 d . .
H4A H 0.2267 0.7587 -0.0261 0.052 Uiso 1 1 calc R U
H4B H 0.2069 0.9087 0.0056 0.052 Uiso 1 1 calc R U
O1 O 0.6942(4) 0.8466(4) 0.0600(2) 0.0392(9) Uani 1 1 d . .
O2 O 0.6772(4) 0.3824(4) 0.0717(2) 0.0405(9) Uani 1 1 d . .
O3 O 0.5748(4) 0.3804(4) 0.1966(2) 0.0339(9) Uani 1 1 d . .
O4 O 0.6434(4) 0.6756(4) 0.3197(2) 0.0423(10) Uani 1 1 d . .
O5 O 0.1495(5) 0.5938(4) 0.0969(2) 0.0430(10) Uani 1 1 d . .
O6 O 0.1325(5) 1.0448(4) 0.1090(2) 0.0441(10) Uani 1 1 d . .
O7 O 0.0431(4) 0.9741(4) 0.2380(2) 0.0329(8) Uani 1 1 d . .
O8 O 0.1793(4) 0.7479(5) 0.3628(2) 0.0452(10) Uani 1 1 d . .
F1 F 0.4744(5) 0.7974(4) 0.2700(3) 0.0694(11) Uani 1 1 d . .
F2 F 0.4467(6) 0.4985(6) 0.3852(3) 0.0968(15) Uani 1 1 d . .
F3 F 0.5869(7) 0.7406(6) 0.4451(3) 0.1148(18) Uani 1 1 d . .
F4 F 0.7087(6) 0.5849(6) 0.4425(3) 0.0956(15) Uani 1 1 d . .
F5 F -0.0463(4) 0.4996(4) 0.3211(2) 0.0604(10) Uani 1 1 d . .
F6 F 0.0669(7) 0.8595(6) 0.4458(3) 0.1001(16) Uani 1 1 d . .
F7 F 0.3212(6) 0.8969(6) 0.4861(3) 0.1138(19) Uani 1 1 d . .
F8 F 0.1149(6) 0.6712(5) 0.4928(2) 0.0933(15) Uani 1 1 d . .

loop_
_atom_site_aniso_label
_atom_site_aniso_U_11
_atom_site_aniso_U_22
_atom_site_aniso_U_33
_atom_site_aniso_U_23
_atom_site_aniso_U_13
_atom_site_aniso_U_12
C1 0.031(3) 0.028(3) 0.034(3) 0.000(2) 0.001(2) 0.014(2)
C2 0.030(3) 0.027(3) 0.028(3) 0.006(2) 0.005(2) 0.016(2)
C3 0.021(3) 0.031(3) 0.040(3) 0.004(2) 0.007(2) 0.016(2)
C4 0.025(3) 0.029(3) 0.033(3) 0.004(2) 0.002(2) 0.016(2)
C5 0.061(4) 0.026(3) 0.042(3) 0.011(2) 0.011(3) 0.023(3)
C6 0.076(4) 0.034(3) 0.052(4) 0.018(3) 0.009(3) 0.021(3)
C7 0.035(3) 0.035(3) 0.049(3) 0.003(3) 0.014(3) 0.021(2)
C8 0.061(4) 0.071(5) 0.051(4) 0.009(4) 0.028(4) 0.029(4)
C9 0.043(3) 0.034(3) 0.037(3) 0.000(2) 0.011(3) 0.025(2)
C10 0.036(3) 0.027(3) 0.031(3) 0.001(2) 0.008(2) 0.017(2)
C11 0.040(3) 0.027(3) 0.031(3) 0.003(2) 0.005(2) 0.019(2)
C12 0.030(3) 0.031(3) 0.033(3) -0.002(2) 0.008(2) 0.014(2)
C13 0.054(3) 0.031(3) 0.048(3) 0.005(3) 0.016(3) 0.027(3)
C14 0.115(6) 0.052(4) 0.054(4) 0.007(3) 0.040(4) 0.053(4)
C15 0.048(3) 0.022(3) 0.038(3) 0.008(2) 0.012(3) 0.016(2)
C16 0.059(4) 0.054(4) 0.037(4) 0.003(3) 0.009(3) 0.017(3)
N1 0.048(3) 0.033(3) 0.049(3) 0.006(2) 0.017(2) 0.024(2)
N2 0.050(3) 0.033(2) 0.033(3) 0.009(2) 0.014(2) 0.019(2)
N3 0.059(3) 0.032(2) 0.038(3) 0.009(2) 0.017(2) 0.025(2)
N4 0.072(3) 0.044(3) 0.037(3) 0.013(2) 0.028(2) 0.039(2)
O1 0.048(2) 0.030(2) 0.045(2) 0.0117(17) 0.0130(18) 0.0213(17)
O2 0.056(2) 0.038(2) 0.042(2) 0.0053(17) 0.0188(18) 0.0305(18)
O3 0.047(2) 0.0289(19) 0.034(2) 0.0103(16) 0.0123(17) 0.0230(16)
O4 0.043(2) 0.052(2) 0.035(2) 0.0026(18) 0.0154(18) 0.0208(18)
O5 0.066(3) 0.037(2) 0.040(2) 0.0059(17) 0.0195(19) 0.0319(19)
O6 0.068(3) 0.038(2) 0.041(2) 0.0168(19) 0.026(2) 0.0315(19)
O7 0.047(2) 0.0279(18) 0.034(2) 0.0054(15) 0.0170(17) 0.0229(16)
O8 0.036(2) 0.065(3) 0.029(2) 0.0000(19) 0.0061(17) 0.0165(19)
F1 0.081(3) 0.062(2) 0.092(3) 0.010(2) 0.045(2) 0.045(2)
F2 0.083(3) 0.103(3) 0.090(3) 0.040(3) 0.043(2) 0.018(3)
F3 0.190(5) 0.115(4) 0.072(3) -0.004(3) 0.065(3) 0.083(4)
F4 0.096(3) 0.145(4) 0.062(3) 0.041(3) 0.025(2) 0.064(3)
F5 0.079(2) 0.040(2) 0.059(2) 0.0127(16) 0.0290(19) 0.0178(17)
F6 0.152(4) 0.130(4) 0.056(3) -0.009(3) 0.019(3) 0.099(4)
F7 0.083(3) 0.135(4) 0.055(3) -0.028(3) 0.006(2) -0.010(3)
F8 0.140(4) 0.081(3) 0.047(2) 0.022(2) 0.028(2) 0.034(3)

loop_
_atom_type_symbol
_atom_type_description
_atom_type_scat_dispersion_real
_atom_type_scat_dispersion_imag
_atom_type_scat_source
C C 0.0033 0.0016 'International Tables Vol C Tables 4.2.6.8 and 6.1.1.4'
H H 0.0000 0.0000 'International Tables Vol C Tables 4.2.6.8 and 6.1.1.4'
N N 0.0061 0.0033 'International Tables Vol C Tables 4.2.6.8 and 6.1.1.4'
O O 0.0106 0.0060 'International Tables Vol C Tables 4.2.6.8 and 6.1.1.4'
F F 0.0171 0.0103 'International Tables Vol C Tables 4.2.6.8 and 6.1.1.4'

loop_
_geom_angle_atom_site_label_1
_geom_angle_atom_site_label_2
_geom_angle_atom_site_label_3
_geom_angle
N2 C1 O1 117.8(5)
N2 C1 C2 132.5(5)
O1 C1 C2 109.7(4)
C1 C2 C3 103.3(4)
C1 C2 C4 122.7(4)
C3 C2 C4 134.0(4)
N1 C3 C2 113.7(4)
N1 C3 C7 118.6(4)
C2 C3 C7 127.7(4)
O2 C4 O3 123.3(4)
O2 C4 C2 122.5(5)
O3 C4 C2 114.2(4)
O3 C5 C6 106.5(4)
O3 C5 H5A 110.4
C6 C5 H5A 110.4
O3 C5 H5B 110.4
C6 C5 H5B 110.4
H5A C5 H5B 108.6
C5 C6 H6A 109.5
C5 C6 H6B 109.5
H6A C6 H6B 109.5
C5 C6 H6C 109.5
H6A C6 H6C 109.5
H6B C6 H6C 109.5
F1 C7 O4 108.9(4)
F1 C7 C3 108.5(4)
O4 C7 C3 108.0(4)
F1 C7 H7 110.4
O4 C7 H7 110.4
C3 C7 H7 110.4
F3 C8 F4 109.3(6)
F3 C8 F2 107.2(6)
F4 C8 F2 107.4(6)
F3 C8 O4 112.9(6)
F4 C8 O4 107.9(5)
F2 C8 O4 112.0(6)
N4 C9 O5 118.6(4)
N4 C9 C10 132.1(5)
O5 C9 C10 109.3(4)
C9 C10 C11 103.5(4)
C9 C10 C12 123.1(5)
C11 C10 C12 133.4(4)
N3 C11 C10 114.0(4)
N3 C11 C15 118.8(5)
C10 C11 C15 127.1(4)
O6 C12 O7 123.4(4)
O6 C12 C10 122.2(4)
O7 C12 C10 114.4(5)
O7 C13 C14 106.8(4)
O7 C13 H13A 110.4
C14 C13 H13A 110.4
O7 C13 H13B 110.4
C14 C13 H13B 110.4
H13A C13 H13B 108.6
C13 C14 H14A 109.5
C13 C14 H14B 109.5
H14A C14 H14B 109.5
C13 C14 H14C 109.5
H14A C14 H14C 109.5
H14B C14 H14C 109.5
F5 C15 O8 110.4(4)
F5 C15 C11 110.3(4)
O8 C15 C11 105.8(4)
F5 C15 H15 110.1
O8 C15 H15 110.1
C11 C15 H15 110.1
F7 C16 F8 109.5(6)
F7 C16 F6 107.6(6)
F8 C16 F6 102.8(6)
F7 C16 O8 109.8(5)
F8 C16 O8 114.7(5)
F6 C16 O8 112.1(6)
C3 N1 O1 104.5(4)
C1 N2 H2A 120.0
C1 N2 H2B 120.0
H2A N2 H2B 120.0
C11 N3 O5 104.3(4)
C9 N4 H4A 120.0
C9 N4 H4B 120.0
H4A N4 H4B 120.0
C1 O1 N1 108.8(4)
C4 O3 C5 116.3(4)
C8 O4 C7 117.9(5)
C9 O5 N3 108.9(3)
C12 O7 C13 116.4(4)
C16 O8 C15 118.9(4)

loop_
_geom_bond_atom_site_label_1
_geom_bond_atom_site_label_2
_geom_bond_distance
C1 N2 1.319(6)
C1 O1 1.339(6)
C1 C2 1.385(7)
C2 C3 1.416(6)
C2 C4 1.439(7)
C3 N1 1.296(6)
C3 C7 1.490(7)
C4 O2 1.225(5)
C4 O3 1.334(6)
C5 O3 1.449(6)
C5 C6 1.497(8)
C5 H5A 0.9900
C5 H5B 0.9900
C6 H6A 0.9800
C6 H6B 0.9800
C6 H6C 0.9800
C7 F1 1.377(6)
C7 O4 1.401(6)
C7 H7 1.0000
C8 F3 1.285(7)
C8 F4 1.314(8)
C8 F2 1.314(7)
C8 O4 1.353(7)
C9 N4 1.322(6)
C9 O5 1.339(6)
C9 C10 1.393(6)
C10 C11 1.410(7)
C10 C12 1.437(7)
C11 N3 1.295(6)
C11 C15 1.502(7)
C12 O6 1.229(6)
C12 O7 1.335(5)
C13 O7 1.454(6)
C13 C14 1.490(7)
C13 H13A 0.9900
C13 H13B 0.9900
C14 H14A 0.9800
C14 H14B 0.9800
C14 H14C 0.9800
C15 F5 1.356(6)
C15 O8 1.392(6)
C15 H15 1.0000
C16 F7 1.279(7)
C16 F8 1.288(7)
C16 F6 1.330(8)
C16 O8 1.336(7)
N1 O1 1.439(5)
N2 H2A 0.8800
N2 H2B 0.8800
N3 O5 1.446(5)
N4 H4A 0.8800
N4 H4B 0.8800

loop_
_geom_hbond_atom_site_label_D
_geom_hbond_atom_site_label_H
_geom_hbond_atom_site_label_A
_geom_hbond_distance_DH
_geom_hbond_distance_HA
_geom_hbond_distance_DA
_geom_hbond_angle_DHA
_geom_hbond_site_symmetry_A
N2 H2A O6 0.88 1.94 2.797(6) 163.0 2_675
N2 H2B O2 0.88 2.33 2.878(6) 120.2 .
N2 H2B O5 0.88 2.33 3.143(5) 153.4 2_665
N4 H4A O2 0.88 1.99 2.822(5) 157.1 2_665
N4 H4B O1 0.88 2.33 3.132(6) 151.8 2_675
N4 H4B O6 0.88 2.33 2.881(5) 120.3 .

loop_
_geom_torsion_atom_site_label_1
_geom_torsion_atom_site_label_2
_geom_torsion_atom_site_label_3
_geom_torsion_atom_site_label_4
_geom_torsion
N2 C1 C2 C3 -179.2(5)
O1 C1 C2 C3 0.1(5)
N2 C1 C2 C4 0.6(8)
O1 C1 C2 C4 180.0(4)
C1 C2 C3 N1 -0.1(6)
C4 C2 C3 N1 -180.0(5)
C1 C2 C3 C7 179.3(5)
C4 C2 C3 C7 -0.5(9)
C1 C2 C4 O2 -1.8(7)
C3 C2 C4 O2 178.0(5)
C1 C2 C4 O3 178.0(4)
C3 C2 C4 O3 -2.1(8)
N1 C3 C7 F1 7.0(7)
C2 C3 C7 F1 -172.4(4)
N1 C3 C7 O4 -110.9(5)
C2 C3 C7 O4 69.7(6)
N4 C9 C10 C11 179.6(6)
O5 C9 C10 C11 1.1(6)
N4 C9 C10 C12 0.4(9)
O5 C9 C10 C12 -178.1(4)
C9 C10 C11 N3 -0.5(6)
C12 C10 C11 N3 178.6(5)
C9 C10 C11 C15 176.0(5)
C12 C10 C11 C15 -4.9(9)
C9 C10 C12 O6 -1.4(8)
C11 C10 C12 O6 179.7(5)
C9 C10 C12 O7 178.6(4)
C11 C10 C12 O7 -0.3(8)
N3 C11 C15 F5 -23.1(7)
C10 C11 C15 F5 160.5(5)
N3 C11 C15 O8 96.2(5)
C10 C11 C15 O8 -80.1(6)
C2 C3 N1 O1 0.1(5)
C7 C3 N1 O1 -179.4(4)
C10 C11 N3 O5 -0.3(6)
C15 C11 N3 O5 -177.1(4)
N2 C1 O1 N1 179.4(4)
C2 C1 O1 N1 -0.1(5)
C3 N1 O1 C1 0.0(5)
O2 C4 O3 C5 2.5(7)
C2 C4 O3 C5 -177.3(4)
C6 C5 O3 C4 172.8(4)
F3 C8 O4 C7 -79.7(7)
F4 C8 O4 C7 159.4(5)
F2 C8 O4 C7 41.4(8)
F1 C7 O4 C8 69.4(6)
C3 C7 O4 C8 -173.0(5)
N4 C9 O5 N3 180.0(4)
C10 C9 O5 N3 -1.3(6)
C11 N3 O5 C9 1.0(5)
O6 C12 O7 C13 -0.5(7)
C10 C12 O7 C13 179.5(4)
C14 C13 O7 C12 -175.3(5)
F7 C16 O8 C15 -168.5(5)
F8 C16 O8 C15 67.8(8)
F6 C16 O8 C15 -49.0(7)
F5 C15 O8 C16 -74.3(6)
C11 C15 O8 C16 166.4(5)
